data_7209696
loop_
_publ_author_name
'Thu\'ery, Pierre'

_publ_section_title
;
 One- to three-dimensional uranyl--organic assemblies with 3-sulfophthalic
 and 5-sulfoisophthalic acids
;
_journal_issue 13
_journal_name_full CrystEngComm
_journal_page_first 2401
_journal_paper_doi 10.1039/c3ce26996e
_journal_volume 15
_journal_year 2013
_chemical_formula_sum 'C22 H32 N2 O24 S2 U2'
_chemical_formula_weight 1248.68
_space_group_IT_number 14
_symmetry_cell_setting monoclinic
_symmetry_space_group_name_Hall '-P 2ybc'
_symmetry_space_group_name_H-M 'P 1 21/c 1'
_atom_sites_solution_hydrogens geom
_atom_sites_solution_primary direct
_atom_sites_solution_secondary difmap
_audit_creation_method SHELXL-97
_cell_angle_alpha 90.00
_cell_angle_beta 110.471(4)
_cell_angle_gamma 90.00
_cell_formula_units_Z 4
_cell_length_a 11.4801(5)
_cell_length_b 21.0566(14)
_cell_length_c 14.7227(10)
_cell_measurement_reflns_used 117844
_cell_measurement_temperature 150(2)
_cell_measurement_theta_max 28.70
_cell_measurement_theta_min 2.13
_cell_volume 3334.2(4)
_computing_cell_refinement 'HKL2000 (Otwinowski & Minor, 1997)'
_computing_data_collection 'COLLECT (Nonius, 1998)'
_computing_data_reduction 'HKL2000 (Otwinowski & Minor, 1997)'
_computing_molecular_graphics 'SHELXTL (Sheldrick, 2008)'
_computing_publication_material 'SHELXTL (Sheldrick, 2008); PLATON (Spek, 2003)'
_computing_structure_refinement 'SHELXL-97 (Sheldrick, 2008)'
_computing_structure_solution 'SHELXS-97 (Sheldrick, 2008)'
_diffrn_ambient_temperature 150(2)
_diffrn_measured_fraction_theta_full 0.999
_diffrn_measured_fraction_theta_max 0.999
_diffrn_measurement_device_type 'Nonius Kappa-CCD area-detector diffractometer'
_diffrn_measurement_method 'two \f and six \w scans with 2\% steps (473 frames)'
_diffrn_radiation_monochromator graphite
_diffrn_radiation_source 'fine-focus sealed tube'
_diffrn_radiation_type MoK\a
_diffrn_radiation_wavelength 0.71073
_diffrn_reflns_av_R_equivalents 0.0404
_diffrn_reflns_av_sigmaI/netI 0.0541
_diffrn_reflns_limit_h_max 15
_diffrn_reflns_limit_h_min -15
_diffrn_reflns_limit_k_max 28
_diffrn_reflns_limit_k_min -28
_diffrn_reflns_limit_l_max 19
_diffrn_reflns_limit_l_min -19
_diffrn_reflns_number 117844
_diffrn_reflns_theta_full 28.70
_diffrn_reflns_theta_max 28.70
_diffrn_reflns_theta_min 2.13
_diffrn_standards_decay_% 0
_diffrn_standards_interval_time 0
_diffrn_standards_number 0
_exptl_absorpt_coefficient_mu 9.928
_exptl_absorpt_correction_T_max 0.275
_exptl_absorpt_correction_T_min 0.190
_exptl_absorpt_correction_type multi-scan
_exptl_absorpt_process_details 'SCALEPACK (Otwinowski & Minor, 1997)'
_exptl_crystal_colour 'translucent light yellow'
_exptl_crystal_density_diffrn 2.488
_exptl_crystal_density_method 'not measured'
_exptl_crystal_description parallelepiped
_exptl_crystal_F_000 2344
_exptl_crystal_size_max 0.21
_exptl_crystal_size_mid 0.17
_exptl_crystal_size_min 0.13
_refine_diff_density_max 2.804
_refine_diff_density_min -2.048
_refine_diff_density_rms 0.208
_refine_ls_extinction_method none
_refine_ls_goodness_of_fit_ref 1.048
_refine_ls_hydrogen_treatment constr
_refine_ls_matrix_type full
_refine_ls_number_parameters 469
_refine_ls_number_reflns 8612
_refine_ls_number_restraints 39
_refine_ls_restrained_S_all 1.062
_refine_ls_R_factor_all 0.0690
_refine_ls_R_factor_gt 0.0448
_refine_ls_shift/su_max 0.001
_refine_ls_shift/su_mean 0.000
_refine_ls_structure_factor_coef Fsqd
_refine_ls_weighting_details 'calc w=1/[\s^2^(Fo^2^)+(0.0633P)^2^+4.4106P] where P=(Fo^2^+2Fc^2^)/3'
_refine_ls_weighting_scheme calc
_refine_ls_wR_factor_gt 0.1080
_refine_ls_wR_factor_ref 0.1170
_reflns_number_gt 6355
_reflns_number_total 8612
_reflns_threshold_expression >2sigma(I)
_cod_data_source_file c3ce26996e.txt
_cod_data_source_block 5
_cod_original_sg_symbol_H-M 'P 21/c'
_cod_database_code 7209696

loop_
_symmetry_equiv_pos_as_xyz
'x, y, z'
'-x, y+1/2, -z+1/2'
'-x, -y, -z'
'x, -y-1/2, z-1/2'

loop_
_atom_site_label
_atom_site_type_symbol
_atom_site_fract_x
_atom_site_fract_y
_atom_site_fract_z
_atom_site_U_iso_or_equiv
_atom_site_adp_type
_atom_site_occupancy
_atom_site_symmetry_multiplicity
_atom_site_calc_flag
_atom_site_refinement_flags
U1 U 0.10649(2) 0.471199(12) 0.87469(2) 0.02959(9) Uani 1 1 d .
U2 U 0.39099(2) 0.245483(12) 0.95595(2) 0.02871(9) Uani 1 1 d .
S1 S 0.15639(17) 0.17825(9) 1.05570(14) 0.0328(4) Uani 1 1 d .
S2 S -0.38692(17) 0.32739(10) 0.67792(14) 0.0361(4) Uani 1 1 d .
O1 O -0.0569(4) 0.4714(2) 0.8182(4) 0.0338(12) Uani 1 1 d .
O2 O 0.2679(4) 0.4660(2) 0.9371(4) 0.0331(12) Uani 1 1 d .
O3 O 0.3798(5) 0.1676(3) 0.9112(4) 0.0412(13) Uani 1 1 d .
O4 O 0.4001(5) 0.3229(2) 1.0030(4) 0.0374(12) Uani 1 1 d .
O5 O 0.0742(5) 0.4233(2) 1.0082(4) 0.0351(12) Uani 1 1 d .
O6 O -0.1137(5) 0.4425(2) 1.0182(4) 0.0338(11) Uani 1 1 d .
O7 O -0.4061(5) 0.2576(2) 0.9604(4) 0.0331(12) Uani 1 1 d .
O8 O -0.3430(6) 0.1650(3) 0.9189(6) 0.0597(18) Uani 1 1 d .
O9 O 0.2559(4) 0.2168(3) 1.0437(4) 0.0369(12) Uani 1 1 d .
O10 O 0.1227(5) 0.1248(3) 0.9912(4) 0.0447(14) Uani 1 1 d .
O11 O 0.1856(5) 0.1609(2) 1.1569(4) 0.0374(12) Uani 1 1 d .
O12 O 0.1040(5) 0.3602(2) 0.8396(4) 0.0362(12) Uani 1 1 d .
O13 O 0.1877(4) 0.2642(3) 0.8498(4) 0.0334(12) Uani 1 1 d .
O14 O -0.0731(5) 0.0734(3) 0.7119(4) 0.0411(13) Uani 1 1 d .
O15 O -0.2781(5) 0.0870(3) 0.6580(4) 0.0452(14) Uani 1 1 d .
O16 O -0.4863(5) 0.2872(3) 0.6152(4) 0.0426(14) Uani 1 1 d .
O17 O -0.4092(5) 0.3419(3) 0.7668(4) 0.0401(13) Uani 1 1 d .
O18 O -0.3655(5) 0.3831(3) 0.6295(5) 0.0470(14) Uani 1 1 d .
O19 O 0.1404(6) 0.4573(3) 0.7223(4) 0.0458(14) Uani 1 1 d .
H19A H 0.1296 0.4224 0.6781 0.055 Uiso 1 1 d R
H19B H 0.1280 0.4907 0.6740 0.055 Uiso 1 1 d R
O20 O 0.3931(5) 0.2859(4) 0.8010(4) 0.0592(19) Uani 1 1 d .
H20A H 0.3116 0.2923 0.7600 0.071 Uiso 1 1 d R
H20B H 0.4442 0.3090 0.7917 0.071 Uiso 1 1 d R
O21 O 0.1674(6) 0.0650(3) 0.8373(6) 0.070(2) Uani 1 1 d .
H21A H 0.1796 0.0916 0.8820 0.084 Uiso 1 1 d R
H21B H 0.0849 0.0525 0.8102 0.084 Uiso 1 1 d R
O22 O -0.4214(9) 0.0815(5) 0.4634(7) 0.113(3) Uani 1 1 d .
H22A H -0.4693 0.1080 0.4868 0.136 Uiso 1 1 d R
H22B H -0.3914 0.0543 0.5086 0.136 Uiso 1 1 d R
O23 O -0.2159(8) 0.4557(4) 0.5448(6) 0.089(3) Uani 1 1 d .
H23A H -0.2610 0.4285 0.5666 0.107 Uiso 1 1 d R
H23B H -0.1697 0.4746 0.6032 0.107 Uiso 1 1 d R
O24 O 0.0964(6) 0.5444(3) 0.5855(5) 0.0576(17) Uani 1 1 d .
N1 N -0.4997(11) 0.0731(6) 0.8182(9) 0.107(4) Uani 1 1 d U
H1 H -0.4794 0.1026 0.8568 0.129 Uiso 1 1 d R
N2 N -0.5672(8) 0.0009(4) 0.6685(7) 0.072(3) Uani 1 1 d .
H2 H -0.5827 -0.0306 0.6303 0.087 Uiso 1 1 d R
C1 C -0.0304(7) 0.4054(3) 1.0121(5) 0.0316(16) Uani 1 1 d .
C2 C -0.3237(6) 0.2193(4) 0.9473(5) 0.0328(16) Uani 1 1 d D
C3 C -0.0542(6) 0.3361(3) 1.0076(5) 0.0276(14) Uani 1 1 d .
C4 C -0.1735(7) 0.3117(3) 0.9846(5) 0.0313(16) Uani 1 1 d .
H4 H -0.2406 0.3392 0.9729 0.038 Uiso 1 1 calc R
C5 C -0.1935(6) 0.2461(3) 0.9787(5) 0.0308(16) Uani 1 1 d D
C6 C -0.0936(7) 0.2049(3) 0.9977(6) 0.0322(16) Uani 1 1 d .
H6 H -0.1067 0.1612 0.9924 0.039 Uiso 1 1 calc R
C7 C 0.0275(7) 0.2296(4) 1.0251(5) 0.0304(15) Uani 1 1 d .
C8 C 0.0465(7) 0.2949(4) 1.0286(5) 0.0321(16) Uani 1 1 d .
H8 H 0.1267 0.3110 1.0450 0.039 Uiso 1 1 calc R
C9 C 0.0964(6) 0.3017(3) 0.8250(5) 0.0288(15) Uani 1 1 d .
C10 C -0.1702(8) 0.1081(4) 0.6964(6) 0.0411(19) Uani 1 1 d .
C11 C -0.0299(6) 0.2719(3) 0.7777(5) 0.0282(15) Uani 1 1 d .
C12 C -0.0386(7) 0.2061(3) 0.7601(5) 0.0295(15) Uani 1 1 d .
H12 H 0.0331 0.1815 0.7761 0.035 Uiso 1 1 calc R
C13 C -0.1529(6) 0.1784(3) 0.7193(5) 0.0297(15) Uani 1 1 d .
C14 C -0.2603(6) 0.2156(3) 0.6941(5) 0.0298(15) Uani 1 1 d .
H14 H -0.3378 0.1965 0.6667 0.036 Uiso 1 1 calc R
C15 C -0.2525(6) 0.2806(4) 0.7093(5) 0.0300(15) Uani 1 1 d .
C16 C -0.1350(7) 0.3094(4) 0.7514(5) 0.0315(16) Uani 1 1 d .
H16 H -0.1285 0.3530 0.7614 0.038 Uiso 1 1 calc R
C17 C -0.6009(17) 0.0350(8) 0.8104(15) 0.127(6) Uani 1 1 d U
H17A H -0.6645 0.0614 0.8207 0.153 Uiso 1 1 calc R
H17B H -0.5754 0.0040 0.8623 0.153 Uiso 1 1 calc R
C18 C -0.6597(10) -0.0006(6) 0.7141(10) 0.080(3) Uani 1 1 d U
H18A H -0.6792 -0.0440 0.7255 0.096 Uiso 1 1 calc R
H18B H -0.7354 0.0204 0.6737 0.096 Uiso 1 1 calc R
C19 C -0.3998(13) 0.0307(6) 0.8177(9) 0.091(4) Uani 1 1 d D
H19C H -0.3727 0.0053 0.8764 0.109 Uiso 1 1 calc R
H19D H -0.3294 0.0552 0.8152 0.109 Uiso 1 1 calc R
C20 C -0.4467(14) -0.0112(9) 0.7315(11) 0.122(5) Uani 1 1 d DU
H20C H -0.3908 -0.0077 0.6953 0.147 Uiso 1 1 calc R
H20D H -0.4431 -0.0548 0.7538 0.147 Uiso 1 1 calc R
C21 C -0.5400(15) 0.1132(6) 0.7236(9) 0.102(4) Uani 1 1 d DU
H21C H -0.6141 0.1375 0.7181 0.122 Uiso 1 1 calc R
H21D H -0.4745 0.1428 0.7253 0.122 Uiso 1 1 calc R
C22 C -0.5659(16) 0.0698(7) 0.6387(10) 0.113(5) Uani 1 1 d DU
H22C H -0.5028 0.0756 0.6097 0.136 Uiso 1 1 calc R
H22D H -0.6458 0.0805 0.5905 0.136 Uiso 1 1 calc R

loop_
_atom_site_aniso_label
_atom_site_aniso_U_11
_atom_site_aniso_U_22
_atom_site_aniso_U_33
_atom_site_aniso_U_23
_atom_site_aniso_U_13
_atom_site_aniso_U_12
U1 0.03042(15) 0.02592(15) 0.03536(16) -0.00039(11) 0.01517(12) -0.00066(10)
U2 0.02613(15) 0.02712(15) 0.03423(16) -0.00082(11) 0.01224(11) -0.00057(10)
S1 0.0302(9) 0.0327(10) 0.0373(10) -0.0008(8) 0.0140(8) 0.0003(7)
S2 0.0320(9) 0.0396(11) 0.0370(10) -0.0022(8) 0.0124(8) 0.0011(8)
O1 0.020(2) 0.034(3) 0.047(3) 0.000(2) 0.010(2) 0.000(2)
O2 0.025(2) 0.034(3) 0.043(3) -0.002(2) 0.014(2) -0.001(2)
O3 0.037(3) 0.036(3) 0.054(4) -0.009(3) 0.019(3) 0.001(2)
O4 0.039(3) 0.025(3) 0.048(3) -0.005(2) 0.014(2) -0.002(2)
O5 0.038(3) 0.030(3) 0.041(3) 0.003(2) 0.019(2) -0.006(2)
O6 0.038(3) 0.032(3) 0.035(3) -0.003(2) 0.017(2) 0.004(2)
O7 0.026(3) 0.039(3) 0.036(3) 0.000(2) 0.013(2) 0.000(2)
O8 0.039(3) 0.051(4) 0.093(5) -0.025(4) 0.028(3) -0.010(3)
O9 0.029(3) 0.041(3) 0.047(3) 0.005(3) 0.020(2) 0.000(2)
O10 0.041(3) 0.034(3) 0.057(4) -0.016(3) 0.015(3) 0.002(2)
O11 0.045(3) 0.035(3) 0.034(3) 0.006(2) 0.016(2) 0.000(2)
O12 0.039(3) 0.028(3) 0.042(3) -0.004(2) 0.016(2) -0.007(2)
O13 0.026(3) 0.037(3) 0.038(3) 0.001(2) 0.012(2) 0.002(2)
O14 0.050(3) 0.028(3) 0.046(3) -0.002(2) 0.018(3) -0.001(2)
O15 0.053(4) 0.037(3) 0.046(3) -0.008(3) 0.018(3) -0.014(3)
O16 0.030(3) 0.060(4) 0.036(3) -0.014(3) 0.009(2) 0.001(3)
O17 0.038(3) 0.043(3) 0.039(3) -0.005(3) 0.014(2) 0.005(2)
O18 0.038(3) 0.048(4) 0.058(4) 0.012(3) 0.020(3) 0.007(3)
O19 0.073(4) 0.032(3) 0.042(3) -0.002(3) 0.032(3) 0.000(3)
O20 0.031(3) 0.103(6) 0.047(4) 0.032(4) 0.017(3) 0.006(3)
O21 0.058(4) 0.062(5) 0.080(5) -0.017(4) 0.012(4) 0.003(3)
O22 0.131(8) 0.105(8) 0.109(8) -0.007(6) 0.049(7) 0.033(7)
O23 0.117(7) 0.095(6) 0.080(6) -0.023(5) 0.067(5) -0.043(5)
O24 0.066(4) 0.054(4) 0.056(4) 0.011(3) 0.027(3) 0.007(3)
N1 0.098(7) 0.115(8) 0.107(7) -0.031(6) 0.035(6) 0.002(6)
N2 0.060(6) 0.056(6) 0.080(7) 0.009(5) -0.002(5) -0.010(4)
C1 0.042(4) 0.030(4) 0.025(4) 0.002(3) 0.014(3) -0.005(3)
C2 0.028(4) 0.038(4) 0.036(4) 0.007(3) 0.015(3) 0.000(3)
C3 0.029(3) 0.030(4) 0.027(4) -0.003(3) 0.014(3) 0.000(3)
C4 0.034(4) 0.028(4) 0.036(4) 0.000(3) 0.017(3) 0.004(3)
C5 0.026(4) 0.040(4) 0.029(4) 0.001(3) 0.012(3) -0.002(3)
C6 0.036(4) 0.025(4) 0.039(4) -0.002(3) 0.017(3) -0.002(3)
C7 0.035(4) 0.030(4) 0.025(4) 0.001(3) 0.009(3) 0.002(3)
C8 0.034(4) 0.037(4) 0.029(4) -0.003(3) 0.014(3) -0.007(3)
C9 0.031(4) 0.030(4) 0.028(4) 0.001(3) 0.013(3) -0.001(3)
C10 0.045(5) 0.029(4) 0.048(5) -0.004(4) 0.015(4) 0.001(4)
C11 0.034(4) 0.026(4) 0.026(4) 0.000(3) 0.013(3) -0.001(3)
C12 0.030(3) 0.028(4) 0.033(4) 0.000(3) 0.014(3) 0.006(3)
C13 0.031(4) 0.024(4) 0.035(4) -0.005(3) 0.014(3) -0.005(3)
C14 0.028(3) 0.032(4) 0.029(4) 0.001(3) 0.011(3) -0.003(3)
C15 0.027(3) 0.036(4) 0.026(4) -0.005(3) 0.009(3) -0.001(3)
C16 0.034(4) 0.030(4) 0.031(4) -0.007(3) 0.013(3) -0.006(3)
C17 0.150(9) 0.104(9) 0.176(10) -0.021(7) 0.119(8) -0.045(7)
C18 0.046(5) 0.087(7) 0.109(8) 0.028(6) 0.028(5) -0.010(5)
C19 0.096(10) 0.094(10) 0.071(8) -0.008(7) 0.013(7) 0.044(8)
C20 0.095(8) 0.156(10) 0.119(9) -0.032(8) 0.041(7) -0.001(7)
C21 0.137(9) 0.061(6) 0.076(7) 0.017(6) -0.001(6) -0.006(6)
C22 0.131(9) 0.111(9) 0.111(9) 0.017(7) 0.059(7) -0.004(7)

loop_
_atom_type_symbol
_atom_type_description
_atom_type_scat_dispersion_real
_atom_type_scat_dispersion_imag
_atom_type_scat_source
C C 0.0033 0.0016 'International Tables Vol C Tables 4.2.6.8 and 6.1.1.4'
H H 0.0000 0.0000 'International Tables Vol C Tables 4.2.6.8 and 6.1.1.4'
N N 0.0061 0.0033 'International Tables Vol C Tables 4.2.6.8 and 6.1.1.4'
O O 0.0106 0.0060 'International Tables Vol C Tables 4.2.6.8 and 6.1.1.4'
S S 0.1246 0.1234 'International Tables Vol C Tables 4.2.6.8 and 6.1.1.4'
U U -9.6767 9.6646 'International Tables Vol C Tables 4.2.6.8 and 6.1.1.4'

loop_
_geom_angle_atom_site_label_1
_geom_angle_atom_site_label_2
_geom_angle_atom_site_label_3
_geom_angle
_geom_angle_site_symmetry_1
_geom_angle_site_symmetry_3
O2 U1 O1 175.3(2) . .
O2 U1 O5 89.0(2) . .
O1 U1 O5 86.7(2) . .
O2 U1 O6 85.1(2) . 3_567
O1 U1 O6 95.5(2) . 3_567
O5 U1 O6 75.73(18) . 3_567
O2 U1 O12 89.0(2) . .
O1 U1 O12 88.3(2) . .
O5 U1 O12 76.59(18) . .
O6 U1 O12 151.78(18) 3_567 .
O2 U1 O19 89.7(2) . .
O1 U1 O19 93.0(2) . .
O5 U1 O19 147.64(19) . .
O6 U1 O19 136.32(18) 3_567 .
O12 U1 O19 71.06(18) . .
O2 U1 O14 105.6(2) . 2_556
O1 U1 O14 78.9(2) . 2_556
O5 U1 O14 140.05(18) . 2_556
O6 U1 O14 68.92(18) 3_567 2_556
O12 U1 O14 138.95(19) . 2_556
O19 U1 O14 70.90(19) . 2_556
O3 U2 O4 178.5(3) . .
O3 U2 O7 93.1(2) . 1_655
O4 U2 O7 88.1(2) . 1_655
O3 U2 O13 89.0(2) . .
O4 U2 O13 90.9(2) . .
O7 U2 O13 139.07(18) 1_655 .
O3 U2 O16 92.3(2) . 4_666
O4 U2 O16 87.0(2) . 4_666
O7 U2 O16 76.20(18) 1_655 4_666
O13 U2 O16 144.61(18) . 4_666
O3 U2 O9 89.5(2) . .
O4 U2 O9 89.0(2) . .
O7 U2 O9 146.91(19) 1_655 .
O13 U2 O9 73.91(18) . .
O16 U2 O9 70.74(18) 4_666 .
O3 U2 O20 89.9(3) . .
O4 U2 O20 91.5(3) . .
O7 U2 O20 69.54(19) 1_655 .
O13 U2 O20 69.59(18) . .
O16 U2 O20 145.74(18) 4_666 .
O9 U2 O20 143.49(18) . .
O10 S1 O11 113.2(4) . .
O10 S1 O9 113.3(4) . .
O11 S1 O9 110.7(3) . .
O10 S1 C7 107.7(3) . .
O11 S1 C7 106.7(3) . .
O9 S1 C7 104.6(3) . .
O18 S2 O17 112.9(4) . .
O18 S2 O16 113.0(4) . .
O17 S2 O16 110.3(3) . .
O18 S2 C15 107.6(3) . .
O17 S2 C15 107.3(3) . .
O16 S2 C15 105.2(3) . .
C1 O5 U1 126.1(5) . .
C1 O6 U1 131.7(5) . 3_567
C2 O7 U2 134.3(4) . 1_455
S1 O9 U2 151.5(4) . .
C9 O12 U1 175.1(5) . .
C9 O13 U2 146.3(5) . .
C10 O14 U1 115.9(5) . 2_546
S2 O16 U2 148.7(4) . 4_465
U1 O19 H19A 134.1 . .
U1 O19 H19B 124.0 . .
H19A O19 H19B 96.0 . .
U2 O20 H20A 108.8 . .
U2 O20 H20B 127.7 . .
H20A O20 H20B 115.3 . .
H21A O21 H21B 113.1 . .
H22A O22 H22B 104.2 . .
H23A O23 H23B 99.0 . .
C17 N1 C19 106.6(14) . .
C17 N1 C21 105.2(13) . .
C19 N1 C21 108.6(12) . .
C17 N1 H1 121.5 . .
C19 N1 H1 115.8 . .
C21 N1 H1 97.7 . .
C20 N2 C18 114.1(11) . .
C20 N2 C22 105.1(12) . .
C18 N2 C22 103.8(10) . .
C20 N2 H2 103.2 . .
C18 N2 H2 105.9 . .
C22 N2 H2 125.3 . .
O6 C1 O5 124.6(7) . .
O6 C1 C3 118.7(6) . .
O5 C1 C3 116.7(6) . .
O8 C2 O7 125.3(6) . .
O8 C2 C5 120.0(7) . .
O7 C2 C5 114.4(7) . .
C4 C3 C8 119.6(7) . .
C4 C3 C1 121.8(6) . .
C8 C3 C1 118.6(6) . .
C3 C4 C5 120.5(6) . .
C3 C4 H4 119.7 . .
C5 C4 H4 119.7 . .
C6 C5 C4 119.9(6) . .
C6 C5 C2 119.2(7) . .
C4 C5 C2 120.8(6) . .
C5 C6 C7 119.5(7) . .
C5 C6 H6 120.2 . .
C7 C6 H6 120.2 . .
C8 C7 C6 120.2(7) . .
C8 C7 S1 119.4(5) . .
C6 C7 S1 120.4(6) . .
C7 C8 C3 120.1(6) . .
C7 C8 H8 120.0 . .
C3 C8 H8 120.0 . .
O12 C9 O13 124.6(6) . .
O12 C9 C11 119.3(6) . .
O13 C9 C11 116.1(6) . .
O15 C10 O14 122.6(7) . .
O15 C10 C13 118.7(7) . .
O14 C10 C13 118.6(7) . .
C16 C11 C12 120.9(6) . .
C16 C11 C9 119.8(7) . .
C12 C11 C9 119.4(6) . .
C13 C12 C11 119.7(6) . .
C13 C12 H12 120.2 . .
C11 C12 H12 120.2 . .
C12 C13 C14 120.1(6) . .
C12 C13 C10 122.9(7) . .
C14 C13 C10 116.9(6) . .
C15 C14 C13 120.6(6) . .
C15 C14 H14 119.7 . .
C13 C14 H14 119.7 . .
C14 C15 C16 119.6(6) . .
C14 C15 S2 120.8(5) . .
C16 C15 S2 119.5(6) . .
C11 C16 C15 119.1(7) . .
C11 C16 H16 120.5 . .
C15 C16 H16 120.5 . .
N1 C17 C18 116.3(13) . .
N1 C17 H17A 108.2 . .
C18 C17 H17A 108.2 . .
N1 C17 H17B 108.2 . .
C18 C17 H17B 108.2 . .
H17A C17 H17B 107.4 . .
N2 C18 C17 105.2(10) . .
N2 C18 H18A 110.7 . .
C17 C18 H18A 110.7 . .
N2 C18 H18B 110.7 . .
C17 C18 H18B 110.7 . .
H18A C18 H18B 108.8 . .
N1 C19 C20 108.5(12) . .
N1 C19 H19C 110.0 . .
C20 C19 H19C 110.0 . .
N1 C19 H19D 110.0 . .
C20 C19 H19D 110.0 . .
H19C C19 H19D 108.4 . .
N2 C20 C19 116.1(13) . .
N2 C20 H20C 108.3 . .
C19 C20 H20C 108.3 . .
N2 C20 H20D 108.3 . .
C19 C20 H20D 108.3 . .
H20C C20 H20D 107.4 . .
C22 C21 N1 109.0(11) . .
C22 C21 H21C 109.9 . .
N1 C21 H21C 109.9 . .
C22 C21 H21D 109.9 . .
N1 C21 H21D 109.9 . .
H21C C21 H21D 108.3 . .
C21 C22 N2 111.3(11) . .
C21 C22 H22C 109.4 . .
N2 C22 H22C 109.4 . .
C21 C22 H22D 109.4 . .
N2 C22 H22D 109.4 . .
H22C C22 H22D 108.0 . .

loop_
_geom_bond_atom_site_label_1
_geom_bond_atom_site_label_2
_geom_bond_distance
_geom_bond_site_symmetry_2
U1 O2 1.761(5) .
U1 O1 1.766(5) .
U1 O5 2.351(5) .
U1 O6 2.389(5) 3_567
U1 O12 2.392(5) .
U1 O19 2.425(6) .
U1 O14 2.461(5) 2_556
U2 O3 1.754(5) .
U2 O4 1.760(5) .
U2 O7 2.321(5) 1_655
U2 O13 2.343(5) .
U2 O16 2.377(5) 4_666
U2 O9 2.417(5) .
U2 O20 2.442(6) .
S1 O10 1.435(6) .
S1 O11 1.455(6) .
S1 O9 1.461(5) .
S1 C7 1.759(7) .
S2 O18 1.439(6) .
S2 O17 1.451(6) .
S2 O16 1.460(6) .
S2 C15 1.752(7) .
O5 C1 1.279(8) .
O6 C1 1.261(9) .
O6 U1 2.389(5) 3_567
O7 C2 1.308(9) .
O7 U2 2.321(5) 1_455
O8 C2 1.209(9) .
O12 C9 1.247(9) .
O13 C9 1.261(8) .
O14 C10 1.285(9) .
O14 U1 2.461(5) 2_546
O15 C10 1.249(10) .
O16 U2 2.377(5) 4_465
O19 H19A 0.9602 .
O19 H19B 0.9752 .
O20 H20A 0.9291 .
O20 H20B 0.8104 .
O21 H21A 0.8382 .
O21 H21B 0.9276 .
O22 H22A 0.9286 .
O22 H22B 0.8540 .
O23 H23A 0.9023 .
O23 H23B 0.9269 .
N1 C17 1.383(17) .
N1 C19 1.455(15) .
N1 C21 1.554(17) .
N1 H1 0.8185 .
N2 C20 1.393(17) .
N2 C18 1.441(14) .
N2 C22 1.517(17) .
N2 H2 0.8474 .
C1 C3 1.482(10) .
C2 C5 1.510(7) .
C3 C4 1.390(10) .
C3 C8 1.393(10) .
C4 C5 1.398(10) .
C4 H4 0.9300 .
C5 C6 1.386(10) .
C6 C7 1.405(10) .
C6 H6 0.9300 .
C7 C8 1.390(10) .
C8 H8 0.9300 .
C9 C11 1.508(10) .
C10 C13 1.517(10) .
C11 C16 1.379(10) .
C11 C12 1.407(10) .
C12 C13 1.368(10) .
C12 H12 0.9300 .
C13 C14 1.395(10) .
C14 C15 1.385(10) .
C14 H14 0.9300 .
C15 C16 1.410(10) .
C16 H16 0.9300 .
C17 C18 1.54(2) .
C17 H17A 0.9700 .
C17 H17B 0.9700 .
C18 H18A 0.9700 .
C18 H18B 0.9700 .
C19 C20 1.483(9) .
C19 H19C 0.9700 .
C19 H19D 0.9700 .
C20 H20C 0.9700 .
C20 H20D 0.9700 .
C21 C22 1.493(9) .
C21 H21C 0.9700 .
C21 H21D 0.9700 .
C22 H22C 0.9700 .
C22 H22D 0.9700 .

loop_
_geom_hbond_atom_site_label_D
_geom_hbond_atom_site_label_H
_geom_hbond_atom_site_label_A
_geom_hbond_distance_DH
_geom_hbond_distance_HA
_geom_hbond_distance_DA
_geom_hbond_angle_DHA
_geom_hbond_site_symmetry_A
O19 H19A O11 0.96 1.93 2.783(7) 146.4 4_565
O19 H19B O24 0.98 1.67 2.640(9) 175.2 .
O20 H20A O11 0.93 1.96 2.809(8) 151.8 4_565
O20 H20B O17 0.81 1.97 2.757(8) 163.7 1_655
O21 H21A O10 0.84 2.06 2.792(9) 146.1 .
O21 H21B O14 0.93 1.93 2.738(9) 143.8 .
O21 H21B O1 0.93 2.48 2.949(9) 111.3 2_546
O22 H22A O4 0.93 2.16 3.068(11) 165.4 4_465
O22 H22B O15 0.85 2.24 2.762(12) 119.8 .
O22 H22B O2 0.85 2.30 3.060(11) 147.5 2_546
O23 H23A O18 0.90 2.00 2.887(9) 168.7 .
O23 H23B O21 0.93 2.09 2.818(11) 134.3 2_556
N1 H1 O8 0.82 2.00 2.705(14) 143.2 .
N1 H1 O3 0.82 2.46 3.013(13) 126.2 1_455
N2 H2 O22 0.85 1.76 2.575(14) 160.0 3_456
